data_7714444
loop_
_publ_author_name
'Mao, Jia-Xue'
'Chang, Jiarui'
'Zhang, Jie'
'Chen, Xuenian'

_publ_section_title
;
 Structures of nickel chloride and thiolate complexes supported by PCN and
 POCOP pincer ligands and catalytic reactivity of the chloride complexes
;
_journal_name_full 'Dalton Transactions'
_journal_paper_doi 10.1039/D3DT03109H
_journal_year 2023
_chemical_formula_moiety 'C20 H24 Cl F3 N Ni O P'
_chemical_formula_sum 'C20 H24 Cl F3 N Ni O P'
_chemical_formula_weight 476.53
_chemical_name_systematic CF3-tBu-POCNP-Ni-Cl
_space_group_crystal_system monoclinic
_space_group_IT_number 14
_space_group_name_Hall '-P 2yn'
_space_group_name_H-M_alt 'P 1 21/n 1'
_atom_sites_solution_hydrogens geom
_atom_sites_solution_primary iterative
_audit_creation_date 2022-08-23
_audit_creation_method
;
Olex2 1.2
(compiled 2018.05.29 svn.r3508 for OlexSys, GUI svn.r5506)
;
_audit_update_record
;
2023-07-21 deposited with the CCDC.	2023-11-08 downloaded from the CCDC.
;
_cell_angle_alpha 90
_cell_angle_beta 109.397(3)
_cell_angle_gamma 90
_cell_formula_units_Z 4
_cell_length_a 14.3139(3)
_cell_length_b 10.1907(2)
_cell_length_c 15.4819(4)
_cell_measurement_reflns_used 5175
_cell_measurement_temperature 170.00(10)
_cell_measurement_theta_max 71.3380
_cell_measurement_theta_min 5.1350
_cell_volume 2130.14(9)
_computing_cell_refinement 'CrysAlisPro 1.171.40.53 (Rigaku OD, 2019)'
_computing_data_collection 'CrysAlisPro 1.171.40.53 (Rigaku OD, 2019)'
_computing_data_reduction 'CrysAlisPro 1.171.40.53 (Rigaku OD, 2019)'
_computing_molecular_graphics 'Olex2 (Dolomanov et al., 2009)'
_computing_publication_material 'Olex2 (Dolomanov et al., 2009)'
_computing_structure_refinement 'ShelXL (Sheldrick, 2015)'
_computing_structure_solution 'olex2.solve (Bourhis et al., 2015)'
_diffrn_ambient_environment N~2~
_diffrn_ambient_temperature 170.00(10)
_diffrn_detector 'CCD plate'
_diffrn_detector_area_resol_mean 8.0521
_diffrn_detector_type EosS2
_diffrn_measured_fraction_theta_full 0.998
_diffrn_measured_fraction_theta_max 0.979
_diffrn_measurement_details
;
List of Runs (angles in degrees, time in seconds):

  # Type    Start    End  Width  t~exp~   \w     \q     \k     \f   Frames
#--------------------------------------------------------------------------
  1  \w    -52.00 -26.00   1.00    5.59    --  -35.62  58.00-113.00   26
  2  \w    -96.00 -35.00   1.00    5.59    --  -35.62 -58.00 105.00   61
  3  \w     -3.00  31.00   1.00    5.59    --  -35.62  58.00-113.00   34
  4  \w     26.00  53.00   1.00    5.59    --   35.62 -58.00 105.00   27
  5  \w     44.00 119.00   1.00   22.34    --  107.12 -58.00 105.00   75
  6  \w    112.00 174.00   1.00   22.34    --  107.12  58.00-113.00   62
  7  \w     57.00 104.00   1.00    5.59    --   35.62 178.00 150.00   47
  8  \w     67.00 103.00   1.00    5.59    --   35.62  77.00-120.00   36
  9  \w      9.00  53.00   1.00    5.59    --   35.62  77.00-120.00   44
 10  \w     60.00  98.00   1.00    5.59    --   35.62 178.00  60.00   38
 11  \w      5.00  73.00   1.00    5.59    --   35.62 -99.00 120.00   68
 12  \w     14.00  75.00   1.00    5.59    --   35.62 -99.00 -60.00   61
 13  \w     39.00  64.00   1.00    5.59    --   35.62  58.00-113.00   25
 14  \w     38.00 100.00   1.00   22.34    --  107.12 -95.00  30.00   62
 15  \w     49.00  89.00   1.00   22.34    --  107.12-111.00 120.00   40
 16  \w     37.00 129.00   1.00   22.34    --  107.12 -30.00-180.00   92
 17  \w     78.00 104.00   1.00   22.34    --  107.12 -95.00 -90.00   26
 18  \w     77.00 113.00   1.00   22.34    --  107.12-111.00 150.00   36
 19  \w    103.00 129.00   1.00   22.34    --  107.12 111.00   0.00   26
 20  \w     42.00  68.00   1.00   22.34    --  107.12-111.00 150.00   26
 21  \w     95.00 137.00   1.00   22.34    --  107.12  45.00-150.00   42
 22  \w     39.00 110.00   1.00   22.34    --  107.12-111.00 -30.00   71
;
_diffrn_measurement_device 'four-circle diffractometer'
_diffrn_measurement_device_type 'SuperNova, Dual, Cu at home/near, EosS2'
_diffrn_measurement_method '\w scans'
_diffrn_orient_matrix_type 'CrysAlisPro convention (1999,Acta A55,543-557)'
_diffrn_orient_matrix_UB_11 0.0004220000
_diffrn_orient_matrix_UB_12 -0.1033773000
_diffrn_orient_matrix_UB_13 -0.0725029000
_diffrn_orient_matrix_UB_21 0.1139222000
_diffrn_orient_matrix_UB_22 0.0072283000
_diffrn_orient_matrix_UB_23 0.0310638000
_diffrn_orient_matrix_UB_31 0.0070504000
_diffrn_orient_matrix_UB_32 -0.1099798000
_diffrn_orient_matrix_UB_33 0.0700794000
_diffrn_radiation_monochromator mirror
_diffrn_radiation_probe x-ray
_diffrn_radiation_type CuK\a
_diffrn_radiation_wavelength 1.54184
_diffrn_reflns_av_R_equivalents 0.0367
_diffrn_reflns_av_unetI/netI 0.0443
_diffrn_reflns_Laue_measured_fraction_full 0.998
_diffrn_reflns_Laue_measured_fraction_max 0.979
_diffrn_reflns_limit_h_max 17
_diffrn_reflns_limit_h_min -17
_diffrn_reflns_limit_k_max 8
_diffrn_reflns_limit_k_min -12
_diffrn_reflns_limit_l_max 19
_diffrn_reflns_limit_l_min -18
_diffrn_reflns_number 9153
_diffrn_reflns_point_group_measured_fraction_full 0.998
_diffrn_reflns_point_group_measured_fraction_max 0.979
_diffrn_reflns_theta_full 67.684
_diffrn_reflns_theta_max 71.484
_diffrn_reflns_theta_min 3.647
_diffrn_source 'micro-focus sealed X-ray tube'
_diffrn_source_type 'SuperNova (Cu) X-ray Source'
_exptl_absorpt_coefficient_mu 3.505
_exptl_absorpt_correction_T_max 1.00000
_exptl_absorpt_correction_T_min 0.76179
_exptl_absorpt_correction_type multi-scan
_exptl_absorpt_process_details
;
CrysAlisPro 1.171.40.53 (Rigaku Oxford Diffraction, 2019)
Empirical absorption correction using spherical harmonics,
 implemented in SCALE3 ABSPACK scaling algorithm.
;
_exptl_crystal_colour 'clear light colourless'
_exptl_crystal_colour_lustre clear
_exptl_crystal_colour_modifier light
_exptl_crystal_colour_primary colourless
_exptl_crystal_density_diffrn 1.486
_exptl_crystal_description block
_exptl_crystal_F_000 984
_exptl_crystal_size_max 0.01
_exptl_crystal_size_mid 0.01
_exptl_crystal_size_min 0.01
_refine_diff_density_max 1.510
_refine_diff_density_min -0.781
_refine_diff_density_rms 0.126
_refine_ls_extinction_method none
_refine_ls_goodness_of_fit_ref 1.073
_refine_ls_hydrogen_treatment constr
_refine_ls_matrix_type full
_refine_ls_number_parameters 259
_refine_ls_number_reflns 4075
_refine_ls_number_restraints 18
_refine_ls_restrained_S_all 1.115
_refine_ls_R_factor_all 0.0848
_refine_ls_R_factor_gt 0.0739
_refine_ls_shift/su_max 0.000
_refine_ls_shift/su_mean 0.000
_refine_ls_structure_factor_coef Fsqd
_refine_ls_weighting_details 'w=1/[\s^2^(Fo^2^)+(0.1231P)^2^+6.9550P] where P=(Fo^2^+2Fc^2^)/3'
_refine_ls_weighting_scheme calc
_refine_ls_wR_factor_gt 0.2154
_refine_ls_wR_factor_ref 0.2242
_reflns_Friedel_coverage 0.000
_reflns_number_gt 3538
_reflns_number_total 4075
_reflns_threshold_expression 'I > 2\s(I)'
_cod_data_source_file d3dt03109h2.cif
_cod_data_source_block mjx-20220520
_cod_database_code 7714444
_shelx_shelxl_version_number 2016/6
_chemical_oxdiff_formula 'N1 C1 P1 F1 Ni1 O1 S1'
_shelx_space_group_comment
;
The symmetry employed for this shelxl refinement is uniquely defined
by the following loop, which should always be used as a source of
symmetry information in preference to the above space-group names.
They are only intended as comments.
;
_shelx_estimated_absorpt_t_max 0.966
_shelx_estimated_absorpt_t_min 0.966
_diffrn_oxdiff_digest_frames
;
016c25d81c354d2c6b7427ac5be5a95b2f00027349f
;
_reflns_odcompleteness_completeness 99.93
_reflns_odcompleteness_iscentric 1
_reflns_odcompleteness_theta 66.97
_olex2_refinement_description
;
1. Fixed Uiso
 At 1.2 times of:
  All C(H) groups
 At 1.5 times of:
  All C(H,H,H) groups
2. Uiso/Uaniso restraints and constraints
F1 \\sim F2 \\sim F3: within 4.7A with sigma of 0.01 and sigma for terminal
atoms of 0.02
3.a Aromatic/amide H refined with riding coordinates:
 C11(H11), C10(H10), C5(H5), C4(H4), C8(H8), C3(H3)
3.b Idealised Me refined as rotating group:
 C18(H18A,H18B,H18C), C19(H19A,H19B,H19C), C20(H20A,H20B,H20C), C14(H14A,H14B,
 H14C), C15(H15A,H15B,H15C), C16(H16A,H16B,H16C)
;
_olex2_submission_special_instructions 'No special instructions were received'
_oxdiff_exptl_absorpt_empirical_details
;
Empirical correction (ABSPACK) includes:
- Absorption correction using spherical harmonics
- Frame scaling
;
_oxdiff_exptl_absorpt_empirical_full_max 1.798
_oxdiff_exptl_absorpt_empirical_full_min 0.201

loop_
_space_group_symop_operation_xyz
'x, y, z'
'-x+1/2, y+1/2, -z+1/2'
'-x, -y, -z'
'x-1/2, -y-1/2, z-1/2'

loop_
_atom_site_label
_atom_site_type_symbol
_atom_site_fract_x
_atom_site_fract_y
_atom_site_fract_z
_atom_site_U_iso_or_equiv
_atom_site_adp_type
_atom_site_occupancy
_atom_site_site_symmetry_order
_atom_site_calc_flag
_atom_site_refinement_flags_posn
_atom_site_refinement_flags_adp
_atom_site_refinement_flags_occupancy
_atom_site_disorder_assembly
_atom_site_disorder_group
Ni1 Ni 0.38539(5) 0.20546(7) 0.66898(5) 0.0241(3) Uani 1 1 d . . . . .
P1 P 0.53336(8) 0.27089(11) 0.69133(8) 0.0244(3) Uani 1 1 d . . . . .
Cl1 Cl 0.41122(9) -0.00860(11) 0.67507(10) 0.0391(3) Uani 1 1 d . . . . .
O1 O 0.5312(2) 0.4341(3) 0.6943(2) 0.0317(7) Uani 1 1 d . . . . .
N1 N 0.2403(3) 0.1985(4) 0.6400(3) 0.0241(8) Uani 1 1 d . . . . .
C11 C 0.1837(3) 0.0895(4) 0.6241(3) 0.0291(10) Uani 1 1 d . . . . .
H11 H 0.214272 0.008270 0.627217 0.035 Uiso 1 1 calc R . . . .
C2 C 0.2653(3) 0.4269(4) 0.6509(3) 0.0253(9) Uani 1 1 d . . . . .
C6 C 0.4353(3) 0.4800(4) 0.6794(3) 0.0266(9) Uani 1 1 d . . . . .
C7 C 0.1956(3) 0.3172(4) 0.6355(3) 0.0255(9) Uani 1 1 d . . . . .
C1 C 0.3635(3) 0.3843(5) 0.6672(3) 0.0267(9) Uani 1 1 d . . . . .
C9 C 0.0376(4) 0.2152(5) 0.5999(3) 0.0311(10) Uani 1 1 d . . . . .
C10 C 0.0826(4) 0.0937(5) 0.6033(3) 0.0331(11) Uani 1 1 d . . . . .
H10 H 0.045231 0.016984 0.591824 0.040 Uiso 1 1 calc R . . . .
C5 C 0.4154(4) 0.6130(5) 0.6767(3) 0.0300(10) Uani 1 1 d . . . . .
H5 H 0.465710 0.674456 0.685655 0.036 Uiso 1 1 calc R . . . .
C4 C 0.3175(4) 0.6524(5) 0.6601(3) 0.0328(10) Uani 1 1 d . . . . .
H4 H 0.302327 0.741317 0.657210 0.039 Uiso 1 1 calc R . . . .
C8 C 0.0939(3) 0.3281(5) 0.6167(3) 0.0312(10) Uani 1 1 d . . . . .
H8 H 0.064536 0.409784 0.615475 0.037 Uiso 1 1 calc R . . . .
C17 C 0.5759(4) 0.2431(5) 0.5916(3) 0.0315(10) Uani 1 1 d . . . . .
C3 C 0.2426(4) 0.5602(5) 0.6479(3) 0.0300(10) Uani 1 1 d . . . . .
H3 H 0.177755 0.587357 0.637829 0.036 Uiso 1 1 calc R . . . .
C13 C 0.6274(4) 0.2368(5) 0.8040(3) 0.0326(10) Uani 1 1 d . . . . .
C18 C 0.6555(4) 0.3415(7) 0.5874(5) 0.0497(15) Uani 1 1 d . . . . .
H18A H 0.631192 0.429247 0.587421 0.075 Uiso 1 1 calc GR . . . .
H18B H 0.671134 0.327140 0.532434 0.075 Uiso 1 1 calc GR . . . .
H18C H 0.714046 0.329476 0.639687 0.075 Uiso 1 1 calc GR . . . .
C19 C 0.6142(6) 0.1028(6) 0.5915(5) 0.0559(17) Uani 1 1 d . . . . .
H19A H 0.565887 0.041825 0.598128 0.084 Uiso 1 1 calc GR . . . .
H19B H 0.674996 0.092215 0.641595 0.084 Uiso 1 1 calc GR . . . .
H19C H 0.625730 0.086455 0.534854 0.084 Uiso 1 1 calc GR . . . .
C20 C 0.4833(5) 0.2618(8) 0.5073(4) 0.0590(19) Uani 1 1 d . . . . .
H20A H 0.434104 0.198418 0.508340 0.089 Uiso 1 1 calc GR . . . .
H20B H 0.500359 0.250108 0.452808 0.089 Uiso 1 1 calc GR . . . .
H20C H 0.457498 0.348644 0.507834 0.089 Uiso 1 1 calc GR . . . .
C14 C 0.7213(5) 0.3165(9) 0.8223(6) 0.081(3) Uani 1 1 d . . . . .
H14A H 0.759823 0.281141 0.787441 0.121 Uiso 1 1 calc GR . . . .
H14B H 0.759178 0.312792 0.886334 0.121 Uiso 1 1 calc GR . . . .
H14C H 0.704518 0.406041 0.804637 0.121 Uiso 1 1 calc GR . . . .
C15 C 0.6544(6) 0.0929(7) 0.8175(5) 0.072(2) Uani 1 1 d . . . . .
H15A H 0.595058 0.041026 0.800201 0.108 Uiso 1 1 calc GR . . . .
H15B H 0.691733 0.077098 0.880696 0.108 Uiso 1 1 calc GR . . . .
H15C H 0.693549 0.069257 0.780139 0.108 Uiso 1 1 calc GR . . . .
C16 C 0.5773(7) 0.2755(10) 0.8728(5) 0.083(3) Uani 1 1 d . . . . .
H16A H 0.556883 0.365675 0.863481 0.125 Uiso 1 1 calc GR . . . .
H16B H 0.622914 0.264537 0.933810 0.125 Uiso 1 1 calc GR . . . .
H16C H 0.520341 0.220860 0.864564 0.125 Uiso 1 1 calc GR . . . .
C12 C -0.0732(4) 0.2238(6) 0.5766(4) 0.0433(13) Uani 1 1 d . . . . .
F1 F -0.1070(3) 0.3446(5) 0.5692(4) 0.0945(18) Uani 1 1 d . U . . .
F2 F -0.1194(3) 0.1775(6) 0.4944(4) 0.111(2) Uani 1 1 d . U . . .
F3 F -0.1052(3) 0.1631(9) 0.6310(5) 0.153(3) Uani 1 1 d . U . . .

loop_
_atom_site_aniso_label
_atom_site_aniso_U_11
_atom_site_aniso_U_22
_atom_site_aniso_U_33
_atom_site_aniso_U_23
_atom_site_aniso_U_13
_atom_site_aniso_U_12
Ni1 0.0256(4) 0.0115(4) 0.0382(5) -0.0002(3) 0.0144(3) -0.0017(3)
P1 0.0252(5) 0.0156(5) 0.0341(6) 0.0003(4) 0.0122(4) -0.0015(4)
Cl1 0.0388(6) 0.0113(5) 0.0725(9) 0.0014(5) 0.0255(6) 0.0003(4)
O1 0.0273(15) 0.0180(16) 0.051(2) 0.0014(14) 0.0145(14) -0.0048(13)
N1 0.0290(18) 0.0156(18) 0.0313(19) 0.0011(14) 0.0147(15) -0.0016(14)
C11 0.032(2) 0.018(2) 0.039(2) -0.0028(18) 0.0144(19) -0.0037(18)
C2 0.030(2) 0.016(2) 0.032(2) -0.0028(17) 0.0124(17) 0.0000(17)
C6 0.034(2) 0.016(2) 0.032(2) 0.0017(17) 0.0138(18) -0.0009(17)
C7 0.030(2) 0.018(2) 0.029(2) -0.0010(17) 0.0105(17) 0.0013(17)
C1 0.031(2) 0.020(2) 0.031(2) 0.0018(18) 0.0121(17) 0.0010(18)
C9 0.029(2) 0.033(3) 0.032(2) 0.0003(19) 0.0119(19) -0.0017(19)
C10 0.032(2) 0.028(3) 0.041(3) -0.002(2) 0.014(2) -0.0102(19)
C5 0.040(2) 0.018(2) 0.033(2) 0.0035(18) 0.0147(19) -0.0065(19)
C4 0.049(3) 0.013(2) 0.038(2) 0.0005(18) 0.017(2) 0.0019(19)
C8 0.031(2) 0.025(2) 0.039(2) 0.003(2) 0.0133(19) 0.0018(19)
C17 0.033(2) 0.033(3) 0.034(2) -0.004(2) 0.017(2) -0.006(2)
C3 0.036(2) 0.017(2) 0.038(2) 0.0020(19) 0.0138(19) 0.0051(18)
C13 0.033(2) 0.029(3) 0.032(2) 0.000(2) 0.0056(19) 0.001(2)
C18 0.044(3) 0.052(4) 0.063(4) -0.002(3) 0.031(3) -0.013(3)
C19 0.077(4) 0.036(3) 0.071(4) -0.016(3) 0.046(4) -0.004(3)
C20 0.043(3) 0.099(6) 0.037(3) 0.005(3) 0.017(3) -0.004(3)
C14 0.052(4) 0.091(6) 0.073(5) 0.025(4) -0.014(3) -0.034(4)
C15 0.085(5) 0.038(4) 0.064(4) 0.009(3) -0.013(4) 0.017(4)
C16 0.077(5) 0.134(9) 0.040(3) -0.002(4) 0.021(3) 0.039(5)
C12 0.032(3) 0.042(3) 0.056(3) -0.003(3) 0.014(2) -0.001(2)
F1 0.0354(19) 0.069(3) 0.174(5) -0.035(3) 0.029(2) 0.0036(19)
F2 0.040(2) 0.127(5) 0.137(4) -0.075(4) -0.008(2) 0.014(3)
F3 0.036(2) 0.247(7) 0.183(6) 0.144(6) 0.044(3) 0.022(3)

loop_
_atom_type_symbol
_atom_type_description
_atom_type_scat_dispersion_real
_atom_type_scat_dispersion_imag
_atom_type_scat_source
C C 0.0181 0.0091 'International Tables Vol C Tables 4.2.6.8 and 6.1.1.4'
H H 0.0000 0.0000 'International Tables Vol C Tables 4.2.6.8 and 6.1.1.4'
Cl Cl 0.3639 0.7018 'International Tables Vol C Tables 4.2.6.8 and 6.1.1.4'
F F 0.0727 0.0534 'International Tables Vol C Tables 4.2.6.8 and 6.1.1.4'
N N 0.0311 0.0180 'International Tables Vol C Tables 4.2.6.8 and 6.1.1.4'
Ni Ni -3.0029 0.5091 'International Tables Vol C Tables 4.2.6.8 and 6.1.1.4'
O O 0.0492 0.0322 'International Tables Vol C Tables 4.2.6.8 and 6.1.1.4'
P P 0.2955 0.4335 'International Tables Vol C Tables 4.2.6.8 and 6.1.1.4'

loop_
_geom_angle_atom_site_label_1
_geom_angle_atom_site_label_2
_geom_angle_atom_site_label_3
_geom_angle
_geom_angle_site_symmetry_1
_geom_angle_site_symmetry_3
_geom_angle_publ_flag
P1 Ni1 Cl1 99.12(5) . . ?
N1 Ni1 P1 163.60(12) . . ?
N1 Ni1 Cl1 97.03(11) . . ?
C1 Ni1 P1 81.29(15) . . ?
C1 Ni1 Cl1 178.34(15) . . ?
C1 Ni1 N1 82.65(18) . . ?
O1 P1 Ni1 106.84(12) . . ?
O1 P1 C17 100.9(2) . . ?
O1 P1 C13 100.2(2) . . ?
C17 P1 Ni1 113.46(16) . . ?
C13 P1 Ni1 117.81(18) . . ?
C13 P1 C17 114.7(2) . . ?
C6 O1 P1 110.9(3) . . ?
C11 N1 Ni1 126.4(3) . . ?
C11 N1 C7 118.7(4) . . ?
C7 N1 Ni1 114.9(3) . . ?
N1 C11 H11 118.7 . . ?
N1 C11 C10 122.6(4) . . ?
C10 C11 H11 118.7 . . ?
C1 C2 C7 112.3(4) . . ?
C3 C2 C7 126.9(4) . . ?
C3 C2 C1 120.8(4) . . ?
C1 C6 O1 115.6(4) . . ?
C1 C6 C5 123.4(4) . . ?
C5 C6 O1 121.0(4) . . ?
N1 C7 C2 112.8(4) . . ?
N1 C7 C8 121.6(4) . . ?
C8 C7 C2 125.6(4) . . ?
C2 C1 Ni1 117.3(3) . . ?
C6 C1 Ni1 125.3(4) . . ?
C6 C1 C2 117.3(4) . . ?
C10 C9 C12 119.9(5) . . ?
C8 C9 C10 120.1(4) . . ?
C8 C9 C12 120.0(5) . . ?
C11 C10 C9 118.4(4) . . ?
C11 C10 H10 120.8 . . ?
C9 C10 H10 120.8 . . ?
C6 C5 H5 120.9 . . ?
C6 C5 C4 118.1(4) . . ?
C4 C5 H5 120.9 . . ?
C5 C4 H4 119.6 . . ?
C3 C4 C5 120.8(4) . . ?
C3 C4 H4 119.6 . . ?
C7 C8 H8 120.7 . . ?
C9 C8 C7 118.6(5) . . ?
C9 C8 H8 120.7 . . ?
C18 C17 P1 112.9(4) . . ?
C19 C17 P1 111.0(4) . . ?
C19 C17 C18 109.7(5) . . ?
C19 C17 C20 108.9(5) . . ?
C20 C17 P1 105.1(4) . . ?
C20 C17 C18 109.1(5) . . ?
C2 C3 H3 120.3 . . ?
C4 C3 C2 119.5(4) . . ?
C4 C3 H3 120.3 . . ?
C14 C13 P1 113.5(4) . . ?
C14 C13 C16 109.0(7) . . ?
C15 C13 P1 112.6(4) . . ?
C15 C13 C14 108.9(6) . . ?
C15 C13 C16 108.2(6) . . ?
C16 C13 P1 104.3(4) . . ?
C17 C18 H18A 109.5 . . ?
C17 C18 H18B 109.5 . . ?
C17 C18 H18C 109.5 . . ?
H18A C18 H18B 109.5 . . ?
H18A C18 H18C 109.5 . . ?
H18B C18 H18C 109.5 . . ?
C17 C19 H19A 109.5 . . ?
C17 C19 H19B 109.5 . . ?
C17 C19 H19C 109.5 . . ?
H19A C19 H19B 109.5 . . ?
H19A C19 H19C 109.5 . . ?
H19B C19 H19C 109.5 . . ?
C17 C20 H20A 109.5 . . ?
C17 C20 H20B 109.5 . . ?
C17 C20 H20C 109.5 . . ?
H20A C20 H20B 109.5 . . ?
H20A C20 H20C 109.5 . . ?
H20B C20 H20C 109.5 . . ?
C13 C14 H14A 109.5 . . ?
C13 C14 H14B 109.5 . . ?
C13 C14 H14C 109.5 . . ?
H14A C14 H14B 109.5 . . ?
H14A C14 H14C 109.5 . . ?
H14B C14 H14C 109.5 . . ?
C13 C15 H15A 109.5 . . ?
C13 C15 H15B 109.5 . . ?
C13 C15 H15C 109.5 . . ?
H15A C15 H15B 109.5 . . ?
H15A C15 H15C 109.5 . . ?
H15B C15 H15C 109.5 . . ?
C13 C16 H16A 109.5 . . ?
C13 C16 H16B 109.5 . . ?
C13 C16 H16C 109.5 . . ?
H16A C16 H16B 109.5 . . ?
H16A C16 H16C 109.5 . . ?
H16B C16 H16C 109.5 . . ?
F1 C12 C9 113.7(5) . . ?
F2 C12 C9 111.3(5) . . ?
F2 C12 F1 101.6(6) . . ?
F3 C12 C9 113.7(5) . . ?
F3 C12 F1 108.4(6) . . ?
F3 C12 F2 107.3(7) . . ?

loop_
_geom_bond_atom_site_label_1
_geom_bond_atom_site_label_2
_geom_bond_distance
_geom_bond_site_symmetry_2
_geom_bond_publ_flag
Ni1 P1 2.1362(13) . ?
Ni1 Cl1 2.2093(13) . ?
Ni1 N1 1.975(4) . ?
Ni1 C1 1.848(5) . ?
P1 O1 1.664(3) . ?
P1 C17 1.859(5) . ?
P1 C13 1.848(5) . ?
O1 C6 1.395(6) . ?
N1 C11 1.348(6) . ?
N1 C7 1.360(6) . ?
C11 H11 0.9300 . ?
C11 C10 1.375(7) . ?
C2 C7 1.464(6) . ?
C2 C1 1.412(6) . ?
C2 C3 1.394(6) . ?
C6 C1 1.383(6) . ?
C6 C5 1.383(7) . ?
C7 C8 1.391(7) . ?
C9 C10 1.389(7) . ?
C9 C8 1.379(7) . ?
C9 C12 1.508(7) . ?
C10 H10 0.9300 . ?
C5 H5 0.9300 . ?
C5 C4 1.396(7) . ?
C4 H4 0.9300 . ?
C4 C3 1.391(7) . ?
C8 H8 0.9300 . ?
C17 C18 1.536(7) . ?
C17 C19 1.532(8) . ?
C17 C20 1.532(8) . ?
C3 H3 0.9300 . ?
C13 C14 1.515(8) . ?
C13 C15 1.514(8) . ?
C13 C16 1.521(9) . ?
C18 H18A 0.9600 . ?
C18 H18B 0.9600 . ?
C18 H18C 0.9600 . ?
C19 H19A 0.9600 . ?
C19 H19B 0.9600 . ?
C19 H19C 0.9600 . ?
C20 H20A 0.9600 . ?
C20 H20B 0.9600 . ?
C20 H20C 0.9600 . ?
C14 H14A 0.9600 . ?
C14 H14B 0.9600 . ?
C14 H14C 0.9600 . ?
C15 H15A 0.9600 . ?
C15 H15B 0.9600 . ?
C15 H15C 0.9600 . ?
C16 H16A 0.9600 . ?
C16 H16B 0.9600 . ?
C16 H16C 0.9600 . ?
C12 F1 1.313(8) . ?
C12 F2 1.311(8) . ?
C12 F3 1.249(8) . ?

loop_
_geom_torsion_atom_site_label_1
_geom_torsion_atom_site_label_2
_geom_torsion_atom_site_label_3
_geom_torsion_atom_site_label_4
_geom_torsion
_geom_torsion_site_symmetry_1
_geom_torsion_site_symmetry_2
_geom_torsion_site_symmetry_3
_geom_torsion_site_symmetry_4
_geom_torsion_publ_flag
Ni1 P1 O1 C6 -1.5(3) . . . . ?
Ni1 P1 C17 C18 152.9(4) . . . . ?
Ni1 P1 C17 C19 -83.4(4) . . . . ?
Ni1 P1 C17 C20 34.2(5) . . . . ?
Ni1 P1 C13 C14 -164.7(5) . . . . ?
Ni1 P1 C13 C15 71.0(5) . . . . ?
Ni1 P1 C13 C16 -46.1(5) . . . . ?
Ni1 N1 C11 C10 -179.2(4) . . . . ?
Ni1 N1 C7 C2 1.5(5) . . . . ?
Ni1 N1 C7 C8 -179.3(3) . . . . ?
P1 Ni1 C1 C2 178.5(4) . . . . ?
P1 Ni1 C1 C6 -0.6(4) . . . . ?
P1 O1 C6 C1 1.2(5) . . . . ?
P1 O1 C6 C5 -178.5(4) . . . . ?
O1 P1 C17 C18 39.0(4) . . . . ?
O1 P1 C17 C19 162.7(4) . . . . ?
O1 P1 C17 C20 -79.7(4) . . . . ?
O1 P1 C13 C14 -49.4(6) . . . . ?
O1 P1 C13 C15 -173.7(5) . . . . ?
O1 P1 C13 C16 69.2(5) . . . . ?
O1 C6 C1 Ni1 -0.2(6) . . . . ?
O1 C6 C1 C2 -179.3(4) . . . . ?
O1 C6 C5 C4 179.1(4) . . . . ?
N1 Ni1 C1 C2 1.8(3) . . . . ?
N1 Ni1 C1 C6 -177.2(4) . . . . ?
N1 C11 C10 C9 -0.8(7) . . . . ?
N1 C7 C8 C9 -1.8(7) . . . . ?
C11 N1 C7 C2 -177.9(4) . . . . ?
C11 N1 C7 C8 1.3(7) . . . . ?
C2 C7 C8 C9 177.3(4) . . . . ?
C6 C5 C4 C3 0.9(7) . . . . ?
C7 N1 C11 C10 0.0(7) . . . . ?
C7 C2 C1 Ni1 -1.5(5) . . . . ?
C7 C2 C1 C6 177.6(4) . . . . ?
C7 C2 C3 C4 -177.0(4) . . . . ?
C1 C2 C7 N1 -0.1(6) . . . . ?
C1 C2 C7 C8 -179.2(4) . . . . ?
C1 C2 C3 C4 0.7(7) . . . . ?
C1 C6 C5 C4 -0.5(7) . . . . ?
C10 C9 C8 C7 1.0(7) . . . . ?
C10 C9 C12 F1 -175.4(5) . . . . ?
C10 C9 C12 F2 -61.4(7) . . . . ?
C10 C9 C12 F3 59.9(9) . . . . ?
C5 C6 C1 Ni1 179.4(4) . . . . ?
C5 C6 C1 C2 0.3(7) . . . . ?
C5 C4 C3 C2 -1.0(7) . . . . ?
C8 C9 C10 C11 0.3(7) . . . . ?
C8 C9 C12 F1 3.8(8) . . . . ?
C8 C9 C12 F2 117.8(6) . . . . ?
C8 C9 C12 F3 -120.9(8) . . . . ?
C17 P1 O1 C6 117.3(3) . . . . ?
C17 P1 C13 C14 57.7(6) . . . . ?
C17 P1 C13 C15 -66.6(6) . . . . ?
C17 P1 C13 C16 176.2(5) . . . . ?
C3 C2 C7 N1 177.8(4) . . . . ?
C3 C2 C7 C8 -1.3(8) . . . . ?
C3 C2 C1 Ni1 -179.5(4) . . . . ?
C3 C2 C1 C6 -0.4(7) . . . . ?
C13 P1 O1 C6 -124.8(3) . . . . ?
C13 P1 C17 C18 -67.7(5) . . . . ?
C13 P1 C17 C19 56.0(5) . . . . ?
C13 P1 C17 C20 173.6(4) . . . . ?
C12 C9 C10 C11 179.5(5) . . . . ?
C12 C9 C8 C7 -178.2(5) . . . . ?
